data_1520311
loop_
_publ_author_name
'Ro\&sbach, Jan'
'Harms, Klaus'
'Koert, Ulrich'

_publ_section_title
;
 \a-Crotyl-\a-difluoroboranyloxy-amides: Structure and Reactivity of
 Isolable Intermediates in Stereospecific \a-Ketol Rearrangements.
;
_journal_issue 12
_journal_name_full 'Organic letters'
_journal_page_first 3122
_journal_page_last 3125
_journal_paper_doi 10.1021/acs.orglett.5b01427
_journal_volume 17
_journal_year 2015
_chemical_formula_moiety 'C12 H18 B F2 N O4'
_chemical_formula_sum 'C12 H18 B F2 N O4'
_chemical_formula_weight 289.08
_space_group_crystal_system triclinic
_space_group_IT_number 2
_space_group_name_Hall '-P 1'
_space_group_name_H-M_alt 'P -1'
_symmetry_space_group_name_Hall '-P 1'
_symmetry_space_group_name_H-M 'P -1'
_atom_sites_solution_hydrogens geom
_atom_sites_solution_primary direct
_atom_sites_solution_secondary difmap
_audit_creation_method SHELXL-2014/7
_cell_angle_alpha 74.986(4)
_cell_angle_beta 64.116(3)
_cell_angle_gamma 64.237(3)
_cell_formula_units_Z 4
_cell_length_a 11.3963(5)
_cell_length_b 11.7254(5)
_cell_length_c 12.5468(6)
_cell_measurement_reflns_used 21267
_cell_measurement_temperature 100(2)
_cell_measurement_theta_max 27.12
_cell_measurement_theta_min 1.93
_cell_volume 1353.47(11)
_computing_cell_refinement 'STOE X-AREA'
_computing_data_collection 'STOE X-AREA'
_computing_data_reduction 'BRUKER XPREP'
_computing_molecular_graphics DIAMOND
_computing_structure_refinement 'SHELXL-2014/7 (Sheldrick, 2014)'
_computing_structure_solution 'SHELXS-97 (Sheldrick, 2008)'
_diffrn_ambient_temperature 100(2)
_diffrn_detector_area_resol_mean 6.67
_diffrn_measured_fraction_theta_full 1.000
_diffrn_measured_fraction_theta_max 0.998
_diffrn_measurement_device_type 'STOE IPDS 2T'
_diffrn_measurement_method 'rotation method'
_diffrn_radiation_type MoK\a
_diffrn_radiation_wavelength 0.71073
_diffrn_reflns_av_R_equivalents 0.0374
_diffrn_reflns_av_unetI/netI 0.0284
_diffrn_reflns_laue_measured_fraction_full 1.000
_diffrn_reflns_laue_measured_fraction_max 0.998
_diffrn_reflns_limit_h_max 14
_diffrn_reflns_limit_h_min -14
_diffrn_reflns_limit_k_max 14
_diffrn_reflns_limit_k_min -14
_diffrn_reflns_limit_l_max 15
_diffrn_reflns_limit_l_min -15
_diffrn_reflns_number 20620
_diffrn_reflns_point_group_measured_fraction_full 1.000
_diffrn_reflns_point_group_measured_fraction_max 0.998
_diffrn_reflns_theta_full 25.250
_diffrn_reflns_theta_max 26.729
_diffrn_reflns_theta_min 1.811
_diffrn_source 'sealed X-ray tube, 12 x 0.4 mm long-fine focus'
_exptl_absorpt_coefficient_mu 0.121
_exptl_absorpt_correction_T_max 0.8619
_exptl_absorpt_correction_T_min 0.7686
_exptl_absorpt_correction_type multi-scan
_exptl_absorpt_process_details XPREP
_exptl_crystal_colour colourless
_exptl_crystal_density_diffrn 1.419
_exptl_crystal_description prism
_exptl_crystal_F_000 608
_exptl_crystal_size_max 0.56
_exptl_crystal_size_mid 0.28
_exptl_crystal_size_min 0.22
_refine_diff_density_max 0.318
_refine_diff_density_min -0.199
_refine_diff_density_rms 0.041
_refine_ls_extinction_method none
_refine_ls_goodness_of_fit_ref 1.049
_refine_ls_hydrogen_treatment constr
_refine_ls_matrix_type full
_refine_ls_number_parameters 365
_refine_ls_number_reflns 5741
_refine_ls_number_restraints 0
_refine_ls_restrained_S_all 1.049
_refine_ls_R_factor_all 0.0427
_refine_ls_R_factor_gt 0.0325
_refine_ls_shift/su_max 0.001
_refine_ls_shift/su_mean 0.000
_refine_ls_structure_factor_coef Fsqd
_refine_ls_weighting_details 'w=1/[\s^2^(Fo^2^)+(0.0590P)^2^] where P=(Fo^2^+2Fc^2^)/3'
_refine_ls_weighting_scheme calc
_refine_ls_wR_factor_gt 0.0912
_refine_ls_wR_factor_ref 0.0941
_reflns_Friedel_coverage 0.000
_reflns_number_gt 4542
_reflns_number_total 5741
_reflns_threshold_expression 'I > 2\s(I)'
_cod_data_source_file ol5b01427_si_002.cif
_cod_data_source_block jr1334
_cod_depositor_comments 'Adding full bibliography for 1520305--1520319.cif.'
_cod_original_cell_volume 1353.47(12)
_cod_database_code 1520311
_shelx_shelxl_version_number 2014/7
_shelx_space_group_comment
; 
The symmetry employed for this shelxl refinement is uniquely defined 
by the following loop, which should always be used as a source of 
symmetry information in preference to the above space-group names. 
They are only intended as comments. 
;
_shelx_estimated_absorpt_t_min 0.935
_shelx_estimated_absorpt_t_max 0.974

loop_
_space_group_symop_operation_xyz
'x, y, z'
'-x, -y, -z'

loop_
_atom_site_label
_atom_site_type_symbol
_atom_site_fract_x
_atom_site_fract_y
_atom_site_fract_z
_atom_site_U_iso_or_equiv
_atom_site_adp_type
_atom_site_occupancy
_atom_site_site_symmetry_order
_atom_site_calc_flag
_atom_site_refinement_flags_posn
_atom_site_refinement_flags_adp
B1 B 0.20484(13) 0.46257(12) 0.26884(12) 0.0197(3) Uani 1 1 d . .
C1 C 0.50535(13) 0.65781(14) 0.14886(14) 0.0389(4) Uani 1 1 d . .
H1A H 0.5031 0.7058 0.2007 0.047 Uiso 1 1 calc R U
H1B H 0.5172 0.6899 0.0686 0.047 Uiso 1 1 calc R U
C2 C 0.49214(11) 0.54766(12) 0.18795(11) 0.0253(3) Uani 1 1 d . .
H2 H 0.4949 0.5026 0.1334 0.030 Uiso 1 1 calc R U
C3 C 0.47292(11) 0.48679(11) 0.31218(10) 0.0182(2) Uani 1 1 d . .
H3 H 0.4803 0.5405 0.3574 0.022 Uiso 1 1 calc R U
C4 C 0.32575(11) 0.47761(10) 0.37492(10) 0.0161(2) Uani 1 1 d . .
C5 C 0.29563(11) 0.42435(10) 0.50792(10) 0.0178(2) Uani 1 1 d . .
C6 C 0.20607(13) 0.34629(13) 0.55780(11) 0.0271(3) Uani 1 1 d . .
H6A H 0.1232 0.3897 0.5360 0.041 Uiso 1 1 calc R U
H6B H 0.1762 0.3349 0.6446 0.041 Uiso 1 1 calc R U
H6C H 0.2599 0.2631 0.5255 0.041 Uiso 1 1 calc R U
C7 C 0.58701(12) 0.35458(11) 0.31028(11) 0.0239(3) Uani 1 1 d . .
H7A H 0.5832 0.3021 0.2633 0.036 Uiso 1 1 calc R U
H7B H 0.5718 0.3149 0.3918 0.036 Uiso 1 1 calc R U
H7C H 0.6793 0.3619 0.2745 0.036 Uiso 1 1 calc R U
C8 C 0.20767(11) 0.60602(10) 0.36426(9) 0.0151(2) Uani 1 1 d . .
C10 C 0.23087(11) 0.73227(11) 0.47981(10) 0.0194(2) Uani 1 1 d . .
H10I H 0.2689 0.8004 0.4402 0.023 Uiso 1 1 calc R U
H10J H 0.3084 0.6533 0.4899 0.023 Uiso 1 1 calc R U
C11 C 0.11606(11) 0.76964(11) 0.60027(10) 0.0201(2) Uani 1 1 d . .
H11I H 0.0842 0.6981 0.6418 0.024 Uiso 1 1 calc R U
H11J H 0.1544 0.7868 0.6491 0.024 Uiso 1 1 calc R U
C13 C -0.05927(11) 0.85933(11) 0.51928(10) 0.0189(2) Uani 1 1 d . .
H13A H -0.1400 0.9372 0.5133 0.023 Uiso 1 1 calc R U
H13B H -0.0944 0.7894 0.5592 0.023 Uiso 1 1 calc R U
C14 C 0.04842(11) 0.82599(10) 0.39474(10) 0.0180(2) Uani 1 1 d . .
H14A H 0.0067 0.8080 0.3494 0.022 Uiso 1 1 calc R U
H14B H 0.0787 0.8981 0.3516 0.022 Uiso 1 1 calc R U
N9 N 0.17049(9) 0.71211(9) 0.40661(8) 0.01602(19) Uani 1 1 d . .
O1 O 0.34583(9) 0.44445(9) 0.56516(8) 0.0271(2) Uani 1 1 d . .
O4 O 0.31421(8) 0.39842(7) 0.31607(7) 0.01856(17) Uani 1 1 d . .
O8 O 0.14395(8) 0.59925(7) 0.30454(7) 0.01663(17) Uani 1 1 d . .
O12 O -0.00048(8) 0.87953(7) 0.58880(7) 0.01967(18) Uani 1 1 d . .
F1 F 0.09732(7) 0.41667(7) 0.32162(7) 0.02754(17) Uani 1 1 d . .
F2 F 0.25158(8) 0.46644(7) 0.14720(6) 0.02882(17) Uani 1 1 d . .
B2 B 0.81079(13) 1.02046(12) 0.22540(12) 0.0185(3) Uani 1 1 d . .
C101 C 0.46498(13) 0.93616(15) 0.40596(12) 0.0338(3) Uani 1 1 d . .
H10A H 0.4096 1.0235 0.4172 0.041 Uiso 1 1 calc R U
H10B H 0.4677 0.8757 0.4728 0.041 Uiso 1 1 calc R U
C102 C 0.53775(12) 0.89897(12) 0.29804(11) 0.0250(3) Uani 1 1 d . .
H102 H 0.5915 0.8107 0.2913 0.030 Uiso 1 1 calc R U
C103 C 0.54405(11) 0.98298(11) 0.18402(10) 0.0192(2) Uani 1 1 d . .
H103 H 0.5387 0.9385 0.1292 0.023 Uiso 1 1 calc R U
C104 C 0.68769(11) 1.00105(10) 0.12388(10) 0.0162(2) Uani 1 1 d . .
C105 C 0.71052(11) 1.06256(11) -0.00670(10) 0.0183(2) Uani 1 1 d . .
C106 C 0.77291(13) 1.16234(12) -0.04669(11) 0.0261(3) Uani 1 1 d . .
H10C H 0.7093 1.2348 0.0015 0.039 Uiso 1 1 calc R U
H10D H 0.7868 1.1906 -0.1305 0.039 Uiso 1 1 calc R U
H10E H 0.8635 1.1271 -0.0373 0.039 Uiso 1 1 calc R U
C107 C 0.42486(12) 1.11319(12) 0.19852(11) 0.0250(3) Uani 1 1 d . .
H10F H 0.3345 1.1022 0.2338 0.038 Uiso 1 1 calc R U
H10G H 0.4347 1.1611 0.1205 0.038 Uiso 1 1 calc R U
H10H H 0.4289 1.1598 0.2505 0.038 Uiso 1 1 calc R U
C108 C 0.81346(10) 0.87654(10) 0.12710(9) 0.0147(2) Uani 1 1 d . .
C110 C 0.98431(11) 0.66189(10) 0.08861(10) 0.0183(2) Uani 1 1 d . .
H11A H 0.9607 0.5857 0.1285 0.022 Uiso 1 1 calc R U
H11B H 1.0234 0.6816 0.1352 0.022 Uiso 1 1 calc R U
C111 C 1.09111(11) 0.63716(11) -0.03747(10) 0.0198(2) Uani 1 1 d . .
H11C H 1.1196 0.7113 -0.0740 0.024 Uiso 1 1 calc R U
H11D H 1.1758 0.5623 -0.0347 0.024 Uiso 1 1 calc R U
C113 C 0.91343(12) 0.72123(11) -0.11573(10) 0.0213(2) Uani 1 1 d . .
H11E H 0.8775 0.7035 -0.1662 0.026 Uiso 1 1 calc R U
H11F H 0.9384 0.7971 -0.1532 0.026 Uiso 1 1 calc R U
C114 C 0.79957(12) 0.74833(11) 0.00692(10) 0.0203(2) Uani 1 1 d . .
H11G H 0.7170 0.8240 0.0009 0.024 Uiso 1 1 calc R U
H11H H 0.7695 0.6750 0.0431 0.024 Uiso 1 1 calc R U
N109 N 0.85683(9) 0.77114(9) 0.08099(8) 0.01608(19) Uani 1 1 d . .
O104 O 0.69256(8) 1.07855(7) 0.18901(7) 0.01748(17) Uani 1 1 d . .
O105 O 0.67560(9) 1.03105(8) -0.06918(7) 0.0269(2) Uani 1 1 d . .
O108 O 0.87772(7) 0.88533(7) 0.18535(7) 0.01595(17) Uani 1 1 d . .
O112 O 1.03586(8) 0.61503(7) -0.10912(7) 0.02129(18) Uani 1 1 d . .
F3 F 0.77563(7) 1.01242(7) 0.34560(6) 0.02826(17) Uani 1 1 d . .
F4 F 0.91137(7) 1.07484(6) 0.16643(7) 0.02774(17) Uani 1 1 d . .

loop_
_atom_site_aniso_label
_atom_site_aniso_U_11
_atom_site_aniso_U_22
_atom_site_aniso_U_33
_atom_site_aniso_U_23
_atom_site_aniso_U_13
_atom_site_aniso_U_12
B1 0.0244(6) 0.0150(6) 0.0251(7) -0.0061(5) -0.0147(5) -0.0039(5)
C1 0.0277(7) 0.0411(8) 0.0415(8) 0.0115(7) -0.0127(6) -0.0158(6)
C2 0.0176(5) 0.0327(7) 0.0243(6) 0.0020(5) -0.0100(5) -0.0086(5)
C3 0.0152(5) 0.0204(6) 0.0196(6) -0.0036(4) -0.0077(4) -0.0047(4)
C4 0.0171(5) 0.0152(5) 0.0190(5) -0.0047(4) -0.0089(4) -0.0046(4)
C5 0.0160(5) 0.0159(5) 0.0191(6) -0.0031(4) -0.0079(4) -0.0016(4)
C6 0.0270(6) 0.0335(7) 0.0241(6) 0.0027(5) -0.0100(5) -0.0163(5)
C7 0.0180(5) 0.0232(6) 0.0271(6) -0.0055(5) -0.0096(5) -0.0014(5)
C8 0.0145(5) 0.0166(5) 0.0154(5) -0.0024(4) -0.0055(4) -0.0063(4)
C10 0.0194(5) 0.0196(6) 0.0246(6) -0.0078(5) -0.0108(5) -0.0060(4)
C11 0.0218(5) 0.0174(6) 0.0229(6) -0.0065(4) -0.0126(5) -0.0017(4)
C13 0.0187(5) 0.0179(6) 0.0208(6) -0.0048(4) -0.0099(4) -0.0030(4)
C14 0.0214(5) 0.0130(5) 0.0203(6) -0.0028(4) -0.0113(4) -0.0026(4)
N9 0.0165(4) 0.0147(5) 0.0190(5) -0.0045(4) -0.0081(4) -0.0043(4)
O1 0.0336(5) 0.0343(5) 0.0219(4) -0.0008(4) -0.0156(4) -0.0155(4)
O4 0.0219(4) 0.0146(4) 0.0239(4) -0.0067(3) -0.0128(3) -0.0037(3)
O8 0.0189(4) 0.0145(4) 0.0207(4) -0.0036(3) -0.0117(3) -0.0043(3)
O12 0.0225(4) 0.0160(4) 0.0213(4) -0.0059(3) -0.0118(3) -0.0018(3)
F1 0.0298(4) 0.0215(4) 0.0429(4) -0.0027(3) -0.0214(3) -0.0117(3)
F2 0.0364(4) 0.0273(4) 0.0243(4) -0.0095(3) -0.0172(3) -0.0031(3)
B2 0.0217(6) 0.0137(6) 0.0244(7) -0.0061(5) -0.0130(5) -0.0034(5)
C101 0.0298(6) 0.0420(8) 0.0262(7) -0.0020(6) -0.0076(5) -0.0136(6)
C102 0.0185(5) 0.0287(7) 0.0282(7) -0.0028(5) -0.0084(5) -0.0092(5)
C103 0.0163(5) 0.0232(6) 0.0203(6) -0.0055(5) -0.0071(4) -0.0067(4)
C104 0.0176(5) 0.0149(5) 0.0188(5) -0.0052(4) -0.0090(4) -0.0041(4)
C105 0.0158(5) 0.0176(5) 0.0200(6) -0.0038(4) -0.0087(4) -0.0017(4)
C106 0.0278(6) 0.0308(7) 0.0244(6) 0.0029(5) -0.0111(5) -0.0166(5)
C107 0.0179(5) 0.0258(6) 0.0295(7) -0.0087(5) -0.0087(5) -0.0030(5)
C108 0.0154(5) 0.0164(5) 0.0142(5) -0.0018(4) -0.0048(4) -0.0078(4)
C110 0.0213(5) 0.0125(5) 0.0210(6) -0.0028(4) -0.0098(4) -0.0034(4)
C111 0.0213(5) 0.0165(6) 0.0204(6) -0.0042(4) -0.0080(4) -0.0045(4)
C113 0.0255(6) 0.0188(6) 0.0231(6) -0.0071(5) -0.0115(5) -0.0060(5)
C114 0.0220(5) 0.0207(6) 0.0247(6) -0.0077(5) -0.0099(5) -0.0090(5)
N109 0.0176(4) 0.0143(5) 0.0182(5) -0.0032(4) -0.0073(4) -0.0058(4)
O104 0.0197(4) 0.0150(4) 0.0213(4) -0.0068(3) -0.0112(3) -0.0030(3)
O105 0.0374(5) 0.0285(5) 0.0229(4) -0.0015(4) -0.0175(4) -0.0133(4)
O108 0.0180(4) 0.0140(4) 0.0193(4) -0.0035(3) -0.0103(3) -0.0043(3)
O112 0.0261(4) 0.0168(4) 0.0212(4) -0.0068(3) -0.0091(3) -0.0049(3)
F3 0.0325(4) 0.0283(4) 0.0245(4) -0.0107(3) -0.0175(3) -0.0002(3)
F4 0.0274(4) 0.0194(4) 0.0464(5) -0.0009(3) -0.0212(3) -0.0108(3)

loop_
_atom_type_symbol
_atom_type_description
_atom_type_scat_dispersion_real
_atom_type_scat_dispersion_imag
_atom_type_scat_source
C C 0.0033 0.0016 'International Tables Vol C Tables 4.2.6.8 and 6.1.1.4'
H H 0.0000 0.0000 'International Tables Vol C Tables 4.2.6.8 and 6.1.1.4'
B B 0.0013 0.0007 'International Tables Vol C Tables 4.2.6.8 and 6.1.1.4'
F F 0.0171 0.0103 'International Tables Vol C Tables 4.2.6.8 and 6.1.1.4'
N N 0.0061 0.0033 'International Tables Vol C Tables 4.2.6.8 and 6.1.1.4'
O O 0.0106 0.0060 'International Tables Vol C Tables 4.2.6.8 and 6.1.1.4'

loop_
_geom_angle_atom_site_label_1
_geom_angle_atom_site_label_2
_geom_angle_atom_site_label_3
_geom_angle
F2 B1 F1 109.86(9)
F2 B1 O4 114.25(10)
F1 B1 O4 113.39(10)
F2 B1 O8 108.83(9)
F1 B1 O8 107.30(9)
O4 B1 O8 102.66(8)
C2 C1 H1A 120.0
C2 C1 H1B 120.0
H1A C1 H1B 120.0
C1 C2 C3 125.12(13)
C1 C2 H2 117.4
C3 C2 H2 117.4
C2 C3 C7 110.28(10)
C2 C3 C4 110.03(9)
C7 C3 C4 110.11(9)
C2 C3 H3 108.8
C7 C3 H3 108.8
C4 C3 H3 108.8
O4 C4 C8 102.77(8)
O4 C4 C3 110.12(9)
C8 C4 C3 112.09(9)
O4 C4 C5 108.62(9)
C8 C4 C5 110.59(9)
C3 C4 C5 112.19(8)
O1 C5 C6 122.80(11)
O1 C5 C4 120.53(10)
C6 C5 C4 116.65(9)
C5 C6 H6A 109.5
C5 C6 H6B 109.5
H6A C6 H6B 109.5
C5 C6 H6C 109.5
H6A C6 H6C 109.5
H6B C6 H6C 109.5
C3 C7 H7A 109.5
C3 C7 H7B 109.5
H7A C7 H7B 109.5
C3 C7 H7C 109.5
H7A C7 H7C 109.5
H7B C7 H7C 109.5
O8 C8 N9 120.50(10)
O8 C8 C4 111.33(9)
N9 C8 C4 128.17(9)
N9 C10 C11 108.58(8)
N9 C10 H10I 110.0
C11 C10 H10I 110.0
N9 C10 H10J 110.0
C11 C10 H10J 110.0
H10I C10 H10J 108.4
O12 C11 C10 111.51(9)
O12 C11 H11I 109.3
C10 C11 H11I 109.3
O12 C11 H11J 109.3
C10 C11 H11J 109.3
H11I C11 H11J 108.0
O12 C13 C14 111.50(8)
O12 C13 H13A 109.3
C14 C13 H13A 109.3
O12 C13 H13B 109.3
C14 C13 H13B 109.3
H13A C13 H13B 108.0
N9 C14 C13 108.13(9)
N9 C14 H14A 110.1
C13 C14 H14A 110.1
N9 C14 H14B 110.1
C13 C14 H14B 110.1
H14A C14 H14B 108.4
C8 N9 C10 126.26(9)
C8 N9 C14 121.63(9)
C10 N9 C14 111.86(8)
C4 O4 B1 113.26(8)
C8 O8 B1 109.93(8)
C13 O12 C11 111.35(8)
F3 B2 F4 109.79(9)
F3 B2 O104 114.18(10)
F4 B2 O104 113.87(10)
F3 B2 O108 108.98(9)
F4 B2 O108 106.88(9)
O104 B2 O108 102.56(8)
C102 C101 H10A 120.0
C102 C101 H10B 120.0
H10A C101 H10B 120.0
C101 C102 C103 126.13(12)
C101 C102 H102 116.9
C103 C102 H102 116.9
C102 C103 C107 114.32(10)
C102 C103 C104 109.83(9)
C107 C103 C104 109.28(9)
C102 C103 H103 107.7
C107 C103 H103 107.7
C104 C103 H103 107.7
O104 C104 C108 102.54(8)
O104 C104 C103 110.10(9)
C108 C104 C103 113.05(9)
O104 C104 C105 109.39(9)
C108 C104 C105 110.70(9)
C103 C104 C105 110.73(8)
O105 C105 C106 123.03(11)
O105 C105 C104 120.28(10)
C106 C105 C104 116.67(9)
C105 C106 H10C 109.5
C105 C106 H10D 109.5
H10C C106 H10D 109.5
C105 C106 H10E 109.5
H10C C106 H10E 109.5
H10D C106 H10E 109.5
C103 C107 H10F 109.5
C103 C107 H10G 109.5
H10F C107 H10G 109.5
C103 C107 H10H 109.5
H10F C107 H10H 109.5
H10G C107 H10H 109.5
O108 C108 N109 119.96(10)
O108 C108 C104 111.34(9)
N109 C108 C104 128.70(9)
N109 C110 C111 107.86(9)
N109 C110 H11A 110.1
C111 C110 H11A 110.1
N109 C110 H11B 110.1
C111 C110 H11B 110.1
H11A C110 H11B 108.4
O112 C111 C110 111.77(9)
O112 C111 H11C 109.3
C110 C111 H11C 109.3
O112 C111 H11D 109.3
C110 C111 H11D 109.3
H11C C111 H11D 107.9
O112 C113 C114 111.16(9)
O112 C113 H11E 109.4
C114 C113 H11E 109.4
O112 C113 H11F 109.4
C114 C113 H11F 109.4
H11E C113 H11F 108.0
N109 C114 C113 108.31(8)
N109 C114 H11G 110.0
C113 C114 H11G 110.0
N109 C114 H11H 110.0
C113 C114 H11H 110.0
H11G C114 H11H 108.4
C108 N109 C114 126.47(9)
C108 N109 C110 121.36(9)
C114 N109 C110 111.88(8)
C104 O104 B2 113.39(8)
C108 O108 B2 109.86(8)
C111 O112 C113 111.09(8)

loop_
_geom_bond_atom_site_label_1
_geom_bond_atom_site_label_2
_geom_bond_distance
B1 F2 1.3750(15)
B1 F1 1.3820(15)
B1 O4 1.4386(14)
B1 O8 1.5441(14)
C1 C2 1.3068(19)
C1 H1A 0.9500
C1 H1B 0.9500
C2 C3 1.4994(16)
C2 H2 0.9500
C3 C7 1.5278(15)
C3 C4 1.5506(14)
C3 H3 1.0000
C4 O4 1.4040(12)
C4 C8 1.5451(15)
C4 C5 1.5615(16)
C5 O1 1.2092(13)
C5 C6 1.4930(15)
C6 H6A 0.9800
C6 H6B 0.9800
C6 H6C 0.9800
C7 H7A 0.9800
C7 H7B 0.9800
C7 H7C 0.9800
C8 O8 1.2850(12)
C8 N9 1.3026(14)
C10 N9 1.4760(13)
C10 C11 1.5187(15)
C10 H10I 0.9900
C10 H10J 0.9900
C11 O12 1.4240(13)
C11 H11I 0.9900
C11 H11J 0.9900
C13 O12 1.4217(13)
C13 C14 1.5250(15)
C13 H13A 0.9900
C13 H13B 0.9900
C14 N9 1.4844(14)
C14 H14A 0.9900
C14 H14B 0.9900
B2 F3 1.3695(15)
B2 F4 1.3849(14)
B2 O104 1.4374(14)
B2 O108 1.5402(14)
C101 C102 1.3124(19)
C101 H10A 0.9500
C101 H10B 0.9500
C102 C103 1.5045(17)
C102 H102 0.9500
C103 C107 1.5280(16)
C103 C104 1.5601(14)
C103 H103 1.0000
C104 O104 1.4017(12)
C104 C108 1.5455(14)
C104 C105 1.5655(16)
C105 O105 1.2082(13)
C105 C106 1.4945(16)
C106 H10C 0.9800
C106 H10D 0.9800
C106 H10E 0.9800
C107 H10F 0.9800
C107 H10G 0.9800
C107 H10H 0.9800
C108 O108 1.2857(12)
C108 N109 1.3023(14)
C110 N109 1.4835(13)
C110 C111 1.5225(15)
C110 H11A 0.9900
C110 H11B 0.9900
C111 O112 1.4243(13)
C111 H11C 0.9900
C111 H11D 0.9900
C113 O112 1.4288(14)
C113 C114 1.5180(16)
C113 H11E 0.9900
C113 H11F 0.9900
C114 N109 1.4736(13)
C114 H11G 0.9900
C114 H11H 0.9900

loop_
_geom_torsion_atom_site_label_1
_geom_torsion_atom_site_label_2
_geom_torsion_atom_site_label_3
_geom_torsion_atom_site_label_4
_geom_torsion
C1 C2 C3 C7 -124.11(13)
C1 C2 C3 C4 114.23(13)
C2 C3 C4 O4 63.26(12)
C7 C3 C4 O4 -58.50(12)
C2 C3 C4 C8 -50.50(12)
C7 C3 C4 C8 -172.26(9)
C2 C3 C4 C5 -175.63(9)
C7 C3 C4 C5 62.61(12)
O4 C4 C5 O1 153.20(10)
C8 C4 C5 O1 -94.72(12)
C3 C4 C5 O1 31.23(14)
O4 C4 C5 C6 -25.37(13)
C8 C4 C5 C6 86.71(11)
C3 C4 C5 C6 -147.34(10)
O4 C4 C8 O8 -2.00(11)
C3 C4 C8 O8 116.21(10)
C5 C4 C8 O8 -117.78(10)
O4 C4 C8 N9 178.31(10)
C3 C4 C8 N9 -63.47(14)
C5 C4 C8 N9 62.53(14)
N9 C10 C11 O12 -56.76(11)
O12 C13 C14 N9 56.82(11)
O8 C8 N9 C10 177.79(9)
C4 C8 N9 C10 -2.55(17)
O8 C8 N9 C14 4.04(16)
C4 C8 N9 C14 -176.30(10)
C11 C10 N9 C8 -117.83(11)
C11 C10 N9 C14 56.44(11)
C13 C14 N9 C8 118.24(11)
C13 C14 N9 C10 -56.34(11)
C8 C4 O4 B1 0.85(12)
C3 C4 O4 B1 -118.74(10)
C5 C4 O4 B1 118.04(10)
F2 B1 O4 C4 117.98(10)
F1 B1 O4 C4 -115.09(10)
O8 B1 O4 C4 0.33(12)
N9 C8 O8 B1 -178.01(10)
C4 C8 O8 B1 2.28(12)
F2 B1 O8 C8 -123.09(10)
F1 B1 O8 C8 118.08(10)
O4 B1 O8 C8 -1.67(12)
C14 C13 O12 C11 -59.19(12)
C10 C11 O12 C13 59.05(11)
C101 C102 C103 C107 -17.82(17)
C101 C102 C103 C104 105.41(13)
C102 C103 C104 O104 -71.19(11)
C107 C103 C104 O104 54.97(12)
C102 C103 C104 C108 42.83(12)
C107 C103 C104 C108 168.99(9)
C102 C103 C104 C105 167.71(9)
C107 C103 C104 C105 -66.13(11)
O104 C104 C105 O105 -161.05(10)
C108 C104 C105 O105 86.67(12)
C103 C104 C105 O105 -39.53(14)
O104 C104 C105 C106 17.40(13)
C108 C104 C105 C106 -94.89(11)
C103 C104 C105 C106 138.91(10)
O104 C104 C108 O108 -0.18(11)
C103 C104 C108 O108 -118.68(9)
C105 C104 C108 O108 116.42(9)
O104 C104 C108 N109 179.22(10)
C103 C104 C108 N109 60.71(14)
C105 C104 C108 N109 -64.18(14)
N109 C110 C111 O112 -56.67(11)
O112 C113 C114 N109 57.63(11)
O108 C108 N109 C114 -176.55(9)
C104 C108 N109 C114 4.09(17)
O108 C108 N109 C110 -3.24(15)
C104 C108 N109 C110 177.41(10)
C113 C114 N109 C108 116.37(11)
C113 C114 N109 C110 -57.48(11)
C111 C110 N109 C108 -117.49(11)
C111 C110 N109 C114 56.72(11)
C108 C104 O104 B2 3.80(11)
C103 C104 O104 B2 124.36(10)
C105 C104 O104 B2 -113.73(10)
F3 B2 O104 C104 -123.22(10)
F4 B2 O104 C104 109.59(10)
O108 B2 O104 C104 -5.49(12)
N109 C108 O108 B2 177.36(10)
C104 C108 O108 B2 -3.18(11)
F3 B2 O108 C108 126.58(9)
F4 B2 O108 C108 -114.83(9)
O104 B2 O108 C108 5.22(11)
C110 C111 O112 C113 59.09(12)
C114 C113 O112 C111 -59.27(11)
